data_7125050
loop_
_publ_author_name
'Barbero, H\'ector'
'Ferrero, Sergio'
'\'Alvarez-Miguel, Luc\'ia'
'G\'omez-Iglesias, Patricia'
'Miguel, Daniel'
'\'Alvarez, Celedonio M'

_publ_section_title
;
 Affinity modulation of photoresponsive hosts for fullerenes: light-gated
 corannulene tweezers.
;
_journal_issue 88
_journal_name_full 'Chemical communications (Cambridge, England)'
_journal_page_first 12964
_journal_page_last 12967
_journal_paper_doi 10.1039/c6cc06445k
_journal_volume 52
_journal_year 2016
_chemical_formula_moiety 'C40 H26 N2'
_chemical_formula_sum 'C40 H26 N2'
_chemical_formula_weight 534.63
_space_group_crystal_system monoclinic
_space_group_IT_number 14
_space_group_name_Hall '-P 2ybc'
_space_group_name_H-M_alt 'P 1 21/c 1'
_atom_sites_solution_hydrogens geom
_atom_sites_solution_primary iterative
_audit_creation_date 2015-07-25
_audit_creation_method
;
Olex2 1.2
(compiled 2015.01.26 svn.r3150 for OlexSys, GUI svn.r4998)
;
_audit_update_record
;
2016-07-19 deposited with the CCDC.
2016-09-06 downloaded from the CCDC.
;
_cell_angle_alpha 90
_cell_angle_beta 91.007(7)
_cell_angle_gamma 90
_cell_formula_units_Z 2
_cell_length_a 11.0512(7)
_cell_length_b 14.4682(12)
_cell_length_c 8.5519(9)
_cell_measurement_reflns_used 1326
_cell_measurement_temperature 293(2)
_cell_measurement_theta_max 23.7290
_cell_measurement_theta_min 3.2860
_cell_volume 1367.2(2)
_computing_cell_refinement
;
CrysAlisPro, Agilent Technologies,
Version 1.171.37.35 (release 13-08-2014 CrysAlis171 .NET)
(compiled Aug 13 2014,18:06:01)
;
_computing_data_collection
;
CrysAlisPro, Agilent Technologies,
Version 1.171.37.35 (release 13-08-2014 CrysAlis171 .NET)
(compiled Aug 13 2014,18:06:01)
;
_computing_data_reduction
;
CrysAlisPro, Agilent Technologies,
Version 1.171.37.35 (release 13-08-2014 CrysAlis171 .NET)
(compiled Aug 13 2014,18:06:01)
;
_computing_molecular_graphics 'Olex2 (Dolomanov et al., 2009)'
_computing_publication_material 'Olex2 (Dolomanov et al., 2009)'
_computing_structure_refinement 'ShelXL (Sheldrick, 2008)'
_computing_structure_solution 'olex2.solve (Bourhis et al., 2015)'
_diffrn_ambient_temperature 293(2)
_diffrn_detector 'CCD plate'
_diffrn_detector_area_resol_mean 10.4757
_diffrn_detector_type Atlas
_diffrn_measured_fraction_theta_full 1.000
_diffrn_measured_fraction_theta_max 0.829
_diffrn_measurement_details
;
#__ type_ start__ end____ width___ exp.time_
  1 omega   -3.00   27.00   1.0000  170.6850
omega____ theta____ kappa____ phi______ frames
    -       -9.7933  -99.0000   90.0000 30

#__ type_ start__ end____ width___ exp.time_
  2 omega   -8.00   72.00   1.0000  170.6850
omega____ theta____ kappa____ phi______ frames
    -       11.8245   37.0000 -180.0000 80

#__ type_ start__ end____ width___ exp.time_
  3 omega  -43.00   40.00   1.0000  170.6850
omega____ theta____ kappa____ phi______ frames
    -       11.8245  -57.0000  -30.0000 83
;
_diffrn_measurement_device 'four-circle diffractometer'
_diffrn_measurement_device_type 'SuperNova, Dual, Cu at zero, Atlas'
_diffrn_measurement_method '\w scans'
_diffrn_orient_matrix_UB_11 0.0112023000
_diffrn_orient_matrix_UB_12 -0.0477833000
_diffrn_orient_matrix_UB_13 0.0119749000
_diffrn_orient_matrix_UB_21 -0.0337178000
_diffrn_orient_matrix_UB_22 -0.0104583000
_diffrn_orient_matrix_UB_23 -0.0690455000
_diffrn_orient_matrix_UB_31 0.0534051000
_diffrn_orient_matrix_UB_32 0.0033852000
_diffrn_orient_matrix_UB_33 -0.0444837000
_diffrn_radiation_monochromator mirror
_diffrn_radiation_probe x-ray
_diffrn_radiation_type MoK\a
_diffrn_radiation_wavelength 0.71073
_diffrn_reflns_av_R_equivalents 0.0679
_diffrn_reflns_av_unetI/netI 0.1362
_diffrn_reflns_Laue_measured_fraction_full 1.000
_diffrn_reflns_Laue_measured_fraction_max 0.829
_diffrn_reflns_limit_h_max 14
_diffrn_reflns_limit_h_min -14
_diffrn_reflns_limit_k_max 14
_diffrn_reflns_limit_k_min -19
_diffrn_reflns_limit_l_max 10
_diffrn_reflns_limit_l_min -8
_diffrn_reflns_number 7153
_diffrn_reflns_point_group_measured_fraction_full 1.000
_diffrn_reflns_point_group_measured_fraction_max 0.829
_diffrn_reflns_theta_full 25.242
_diffrn_reflns_theta_max 29.773
_diffrn_reflns_theta_min 2.319
_diffrn_source 'SuperNova (Mo) X-ray Source'
_exptl_absorpt_coefficient_mu 0.075
_exptl_absorpt_correction_T_max 0.997
_exptl_absorpt_correction_T_min 0.984
_exptl_absorpt_correction_type analytical
_exptl_absorpt_process_details
;
CrysAlisPro, Agilent Technologies,
Version 1.171.37.35 (release 13-08-2014 CrysAlis171 .NET)
(compiled Aug 13 2014,18:06:01)
Analytical numeric absorption correction using a multifaceted crystal
			model based on expressions derived by R.C. Clark & J.S. Reid.
(Clark, R. C. & Reid, J. S. (1995). Acta Cryst. A51, 887-897)
Empirical absorption correction using spherical harmonics,
 implemented in SCALE3 ABSPACK scaling algorithm.
;
_exptl_crystal_colour yellow
_exptl_crystal_colour_primary yellow
_exptl_crystal_density_diffrn 1.299
_exptl_crystal_description needle
_exptl_crystal_F_000 560
_exptl_crystal_size_max 0.3206
_exptl_crystal_size_mid 0.0864
_exptl_crystal_size_min 0.0451
_refine_diff_density_max 0.145
_refine_diff_density_min -0.142
_refine_diff_density_rms 0.034
_refine_ls_extinction_method none
_refine_ls_goodness_of_fit_ref 0.982
_refine_ls_hydrogen_treatment constr
_refine_ls_matrix_type full
_refine_ls_number_parameters 190
_refine_ls_number_reflns 3229
_refine_ls_number_restraints 0
_refine_ls_restrained_S_all 0.982
_refine_ls_R_factor_all 0.2398
_refine_ls_R_factor_gt 0.0681
_refine_ls_shift/su_max 0.000
_refine_ls_shift/su_mean 0.000
_refine_ls_structure_factor_coef Fsqd
_refine_ls_weighting_details 'w=1/[\s^2^(Fo^2^)+(0.0400P)^2^] where P=(Fo^2^+2Fc^2^)/3'
_refine_ls_weighting_scheme calc
_refine_ls_wR_factor_gt 0.1234
_refine_ls_wR_factor_ref 0.1838
_reflns_Friedel_coverage 0.000
_reflns_number_gt 1045
_reflns_number_total 3229
_reflns_threshold_expression 'I > 2\s(I)'
_cod_data_source_file c6cc06445k2.cif
_cod_data_source_block Compound_4b_hbmazophena
_cod_database_code 7125050
_shelxl_version_number 2014-3
_chemical_oxdiff_formula 'C40 H26 N2'
_shelx_space_group_comment
;
The symmetry employed for this shelxl refinement is uniquely defined
by the following loop, which should always be used as a source of
symmetry information in preference to the above space-group names.
They are only intended as comments.
;
_reflns_odcompleteness_completeness 99.83
_reflns_odcompleteness_iscentric 1
_reflns_odcompleteness_theta 26.32
_olex2_refinement_description
;
1. Fixed Uiso
 At 1.2 times of:
  All C(H) groups
2.a Aromatic/amide H refined with riding coordinates:
 C2(H2), C4(H4), C5(H5), C6(H6), C13(H13), C14(H14), C15(H15), C16(H16),
 C19(H19), C20(H20), C21(H21), C22(H22), C24(H24)
;
_olex2_submission_special_instructions 'No special instructions were received'

loop_
_space_group_symop_operation_xyz
'x, y, z'
'-x, y+1/2, -z+1/2'
'-x, -y, -z'
'x, -y-1/2, z-1/2'

loop_
_atom_site_label
_atom_site_type_symbol
_atom_site_fract_x
_atom_site_fract_y
_atom_site_fract_z
_atom_site_U_iso_or_equiv
_atom_site_adp_type
_atom_site_occupancy
_atom_site_site_symmetry_order
_atom_site_calc_flag
_atom_site_refinement_flags_posn
N1 N 0.4524(2) 0.48226(19) 0.5260(4) 0.0646(9) Uani 1 1 d .
C1 C 0.4717(3) 0.3974(2) 0.6068(4) 0.0550(9) Uani 1 1 d .
C2 C 0.3695(3) 0.3432(2) 0.6270(4) 0.0585(10) Uani 1 1 d .
H2 H 0.2942 0.3657 0.5952 0.070 Uiso 1 1 calc R
C3 C 0.3775(3) 0.2567(2) 0.6931(5) 0.0609(10) Uani 1 1 d .
C4 C 0.4904(3) 0.2267(2) 0.7449(5) 0.0666(11) Uani 1 1 d .
H4 H 0.4981 0.1680 0.7884 0.080 Uiso 1 1 calc R
C5 C 0.5912(3) 0.2818(3) 0.7333(5) 0.0770(12) Uani 1 1 d .
H5 H 0.6655 0.2609 0.7718 0.092 Uiso 1 1 calc R
C6 C 0.5826(3) 0.3679(3) 0.6649(5) 0.0678(11) Uani 1 1 d .
H6 H 0.6505 0.4055 0.6579 0.081 Uiso 1 1 calc R
C11 C 0.2666(3) 0.1996(2) 0.7186(5) 0.0630(10) Uani 1 1 d .
C12 C 0.2521(3) 0.1091(2) 0.6503(4) 0.0610(10) Uani 1 1 d .
C13 C 0.3367(3) 0.0754(3) 0.5445(5) 0.0712(12) Uani 1 1 d .
H13 H 0.4036 0.1113 0.5201 0.085 Uiso 1 1 calc R
C14 C 0.3221(3) -0.0106(3) 0.4758(5) 0.0818(13) Uani 1 1 d .
H14 H 0.3787 -0.0324 0.4057 0.098 Uiso 1 1 calc R
C15 C 0.2228(4) -0.0637(3) 0.5123(6) 0.0883(14) Uani 1 1 d .
H15 H 0.2132 -0.1219 0.4675 0.106 Uiso 1 1 calc R
C16 C 0.1377(3) -0.0312(3) 0.6146(5) 0.0812(13) Uani 1 1 d .
H16 H 0.0719 -0.0682 0.6390 0.097 Uiso 1 1 calc R
C17 C 0.1483(3) 0.0553(2) 0.6814(5) 0.0617(10) Uani 1 1 d .
C18 C 0.0563(3) 0.0941(2) 0.7850(5) 0.0621(10) Uani 1 1 d .
C19 C -0.0500(3) 0.0447(3) 0.8227(5) 0.0843(13) Uani 1 1 d .
H19 H -0.0623 -0.0144 0.7826 0.101 Uiso 1 1 calc R
C20 C -0.1350(3) 0.0832(3) 0.9179(6) 0.0952(16) Uani 1 1 d .
H20 H -0.2055 0.0509 0.9398 0.114 Uiso 1 1 calc R
C21 C -0.1157(3) 0.1712(3) 0.9823(6) 0.0926(15) Uani 1 1 d .
H21 H -0.1726 0.1969 1.0484 0.111 Uiso 1 1 calc R
C22 C -0.0138(3) 0.2189(3) 0.9477(5) 0.0805(13) Uani 1 1 d .
H22 H -0.0009 0.2771 0.9912 0.097 Uiso 1 1 calc R
C23 C 0.0720(3) 0.1817(3) 0.8478(5) 0.0675(11) Uani 1 1 d .
C24 C 0.1790(3) 0.2344(2) 0.8113(5) 0.0658(11) Uani 1 1 d .
H24 H 0.1881 0.2936 0.8523 0.079 Uiso 1 1 calc R

loop_
_atom_site_aniso_label
_atom_site_aniso_U_11
_atom_site_aniso_U_22
_atom_site_aniso_U_33
_atom_site_aniso_U_23
_atom_site_aniso_U_13
_atom_site_aniso_U_12
N1 0.0534(17) 0.0604(19) 0.080(3) -0.0014(17) 0.0127(16) -0.0068(14)
C1 0.0556(19) 0.051(2) 0.058(3) -0.0035(19) 0.0054(17) -0.0027(18)
C2 0.0474(18) 0.053(2) 0.075(3) -0.0012(19) 0.0074(18) -0.0078(17)
C3 0.0523(19) 0.064(2) 0.066(3) -0.002(2) 0.0065(18) -0.0067(18)
C4 0.061(2) 0.060(2) 0.079(3) 0.014(2) 0.008(2) -0.0027(19)
C5 0.050(2) 0.093(3) 0.087(3) 0.018(3) 0.003(2) 0.003(2)
C6 0.052(2) 0.077(3) 0.074(3) 0.007(2) 0.0057(19) -0.0109(19)
C11 0.063(2) 0.056(2) 0.070(3) 0.006(2) 0.0022(19) -0.0090(18)
C12 0.061(2) 0.063(2) 0.060(3) 0.009(2) 0.0059(18) 0.0053(19)
C13 0.069(2) 0.065(3) 0.080(3) 0.008(2) 0.008(2) 0.0005(19)
C14 0.072(3) 0.082(3) 0.092(4) -0.005(3) 0.008(2) 0.006(2)
C15 0.095(3) 0.069(3) 0.102(4) -0.014(3) -0.002(3) 0.006(2)
C16 0.073(3) 0.068(3) 0.102(4) -0.007(3) 0.001(2) -0.008(2)
C17 0.054(2) 0.053(2) 0.077(3) 0.010(2) -0.0033(19) -0.0095(18)
C18 0.057(2) 0.054(2) 0.076(3) 0.008(2) 0.0029(19) -0.0080(18)
C19 0.066(2) 0.087(3) 0.101(4) 0.004(3) 0.005(2) -0.016(2)
C20 0.066(3) 0.097(4) 0.122(5) 0.016(3) 0.024(3) -0.012(3)
C21 0.068(3) 0.095(3) 0.115(4) 0.005(3) 0.032(3) -0.001(2)
C22 0.061(2) 0.088(3) 0.093(4) -0.001(3) 0.017(2) 0.000(2)
C23 0.056(2) 0.073(3) 0.074(3) 0.010(2) 0.005(2) -0.0025(19)
C24 0.0536(19) 0.072(3) 0.072(3) 0.006(2) 0.0075(19) -0.0112(19)

loop_
_atom_type_symbol
_atom_type_description
_atom_type_scat_dispersion_real
_atom_type_scat_dispersion_imag
_atom_type_scat_source
C C 0.0033 0.0016 'International Tables Vol C Tables 4.2.6.8 and 6.1.1.4'
H H 0.0000 0.0000 'International Tables Vol C Tables 4.2.6.8 and 6.1.1.4'
N N 0.0061 0.0033 'International Tables Vol C Tables 4.2.6.8 and 6.1.1.4'

loop_
_exptl_crystal_face_index_h
_exptl_crystal_face_index_k
_exptl_crystal_face_index_l
_exptl_crystal_face_perp_dist
_exptl_oxdiff_crystal_face_indexfrac_h
_exptl_oxdiff_crystal_face_indexfrac_k
_exptl_oxdiff_crystal_face_indexfrac_l
_exptl_oxdiff_crystal_face_x
_exptl_oxdiff_crystal_face_y
_exptl_oxdiff_crystal_face_z
0 -1 0 0.0393 0.0005 -1.0000 -0.0057 0.0477 0.0108 -0.0031
4 -3 5 0.1025 4.0093 -3.0811 4.9674 0.2516 -0.4459 -0.0173
0 1 0 0.0398 -0.0005 1.0000 0.0057 -0.0477 -0.0108 0.0031
1 2 -5 0.1517 0.9922 2.0857 -4.9839 -0.1482 0.2888 0.2817
5 -1 0 0.0195 5.0015 -0.9954 -0.0164 0.1034 -0.1571 0.2645
-15 2 0 0.0232 -15.0000 2.0000 0.0000 -0.2636 0.4848 -0.7943
-15 3 -2 0.0266 -15.0000 3.0000 -2.0000 -0.3353 0.6125 -0.7020

loop_
_geom_angle_atom_site_label_1
_geom_angle_atom_site_label_2
_geom_angle_atom_site_label_3
_geom_angle
_geom_angle_site_symmetry_1
N1 N1 C1 113.9(3) 3_666
C2 C1 N1 115.6(3) .
C6 C1 N1 124.5(3) .
C6 C1 C2 119.9(3) .
C1 C2 H2 119.4 .
C3 C2 C1 121.2(3) .
C3 C2 H2 119.4 .
C2 C3 C4 117.9(3) .
C2 C3 C11 121.0(3) .
C4 C3 C11 121.0(3) .
C3 C4 H4 119.3 .
C5 C4 C3 121.4(3) .
C5 C4 H4 119.3 .
C4 C5 H5 119.8 .
C4 C5 C6 120.3(3) .
C6 C5 H5 119.8 .
C1 C6 H6 120.5 .
C5 C6 C1 119.1(3) .
C5 C6 H6 120.5 .
C12 C11 C3 121.8(3) .
C24 C11 C3 118.3(3) .
C24 C11 C12 119.9(3) .
C13 C12 C11 120.5(3) .
C13 C12 C17 118.8(4) .
C17 C12 C11 120.5(3) .
C12 C13 H13 119.6 .
C14 C13 C12 120.9(3) .
C14 C13 H13 119.6 .
C13 C14 H14 120.3 .
C15 C14 C13 119.5(4) .
C15 C14 H14 120.3 .
C14 C15 H15 119.8 .
C16 C15 C14 120.5(4) .
C16 C15 H15 119.8 .
C15 C16 H16 119.4 .
C15 C16 C17 121.2(4) .
C17 C16 H16 119.4 .
C12 C17 C18 118.3(3) .
C16 C17 C12 118.9(3) .
C16 C17 C18 122.7(3) .
C19 C18 C17 121.9(3) .
C23 C18 C17 119.9(3) .
C23 C18 C19 118.2(3) .
C18 C19 H19 119.7 .
C20 C19 C18 120.6(4) .
C20 C19 H19 119.7 .
C19 C20 H20 120.0 .
C19 C20 C21 120.1(4) .
C21 C20 H20 120.0 .
C20 C21 H21 120.1 .
C22 C21 C20 119.8(4) .
C22 C21 H21 120.1 .
C21 C22 H22 119.6 .
C21 C22 C23 120.8(4) .
C23 C22 H22 119.6 .
C18 C23 C22 120.5(3) .
C18 C23 C24 119.7(3) .
C22 C23 C24 119.7(4) .
C11 C24 C23 121.6(3) .
C11 C24 H24 119.2 .
C23 C24 H24 119.2 .

loop_
_geom_bond_atom_site_label_1
_geom_bond_atom_site_label_2
_geom_bond_distance
_geom_bond_site_symmetry_2
N1 N1 1.258(4) 3_666
N1 C1 1.423(4) .
C1 C2 1.389(4) .
C1 C6 1.382(4) .
C2 H2 0.9300 .
C2 C3 1.374(4) .
C3 C4 1.386(4) .
C3 C11 1.498(4) .
C4 H4 0.9300 .
C4 C5 1.374(4) .
C5 H5 0.9300 .
C5 C6 1.378(4) .
C6 H6 0.9300 .
C11 C12 1.441(4) .
C11 C24 1.359(4) .
C12 C13 1.400(4) .
C12 C17 1.415(4) .
C13 H13 0.9300 .
C13 C14 1.384(5) .
C14 H14 0.9300 .
C14 C15 1.380(5) .
C15 H15 0.9300 .
C15 C16 1.378(5) .
C16 H16 0.9300 .
C16 C17 1.381(5) .
C17 C18 1.471(5) .
C18 C19 1.417(4) .
C18 C23 1.386(4) .
C19 H19 0.9300 .
C19 C20 1.372(5) .
C20 H20 0.9300 .
C20 C21 1.402(5) .
C21 H21 0.9300 .
C21 C22 1.358(5) .
C22 H22 0.9300 .
C22 C23 1.395(4) .
C23 C24 1.445(4) .
C24 H24 0.9300 .

loop_
_geom_torsion_atom_site_label_1
_geom_torsion_atom_site_label_2
_geom_torsion_atom_site_label_3
_geom_torsion_atom_site_label_4
_geom_torsion
_geom_torsion_site_symmetry_1
N1 N1 C1 C2 -162.4(4) 3_666
N1 N1 C1 C6 18.1(6) 3_666
N1 C1 C2 C3 175.3(3) .
N1 C1 C6 C5 -176.3(3) .
C1 C2 C3 C4 2.5(5) .
C1 C2 C3 C11 178.3(3) .
C2 C1 C6 C5 4.2(5) .
C2 C3 C4 C5 1.1(6) .
C2 C3 C11 C12 121.7(4) .
C2 C3 C11 C24 -59.5(5) .
C3 C4 C5 C6 -2.0(6) .
C3 C11 C12 C13 -6.4(6) .
C3 C11 C12 C17 177.6(4) .
C3 C11 C24 C23 -177.0(4) .
C4 C3 C11 C12 -62.7(5) .
C4 C3 C11 C24 116.1(4) .
C4 C5 C6 C1 -0.7(6) .
C6 C1 C2 C3 -5.2(5) .
C11 C3 C4 C5 -174.7(4) .
C11 C12 C13 C14 -178.6(4) .
C11 C12 C17 C16 -179.7(4) .
C11 C12 C17 C18 -0.1(5) .
C12 C11 C24 C23 1.9(6) .
C12 C13 C14 C15 0.0(6) .
C12 C17 C18 C19 -179.7(4) .
C12 C17 C18 C23 0.7(5) .
C13 C12 C17 C16 4.2(5) .
C13 C12 C17 C18 -176.1(3) .
C13 C14 C15 C16 0.9(7) .
C14 C15 C16 C17 0.9(7) .
C15 C16 C17 C12 -3.5(6) .
C15 C16 C17 C18 176.9(4) .
C16 C17 C18 C19 -0.1(6) .
C16 C17 C18 C23 -179.7(4) .
C17 C12 C13 C14 -2.5(6) .
C17 C18 C19 C20 -179.1(4) .
C17 C18 C23 C22 -179.2(3) .
C17 C18 C23 C24 -0.1(5) .
C18 C19 C20 C21 -1.7(7) .
C18 C23 C24 C11 -1.2(6) .
C19 C18 C23 C22 1.2(6) .
C19 C18 C23 C24 -179.7(4) .
C19 C20 C21 C22 1.2(7) .
C20 C21 C22 C23 0.5(7) .
C21 C22 C23 C18 -1.7(6) .
C21 C22 C23 C24 179.2(4) .
C22 C23 C24 C11 177.8(4) .
C23 C18 C19 C20 0.5(6) .
C24 C11 C12 C13 174.8(4) .
C24 C11 C12 C17 -1.2(5) .
